data_7018083
loop_
_publ_author_name
'Ross, Tamsyn M.'
'Moubaraki, Boujemaa'
'Batten, Stuart R.'
'Murray, Keith S.'

_publ_section_title
;
 Spin crossover in polymeric and heterometallic Fe(II) species containing
 polytopic dipyridylamino-substituted-triazine ligands.
;
_journal_issue 9
_journal_name_full 'Dalton transactions (Cambridge, England : 2003)'
_journal_page_first 2571
_journal_page_last 2581
_journal_paper_doi 10.1039/c1dt10818b
_journal_volume 41
_journal_year 2012
_chemical_formula_moiety '(Fe S2 Na2 C68 H96 O16 N18), 2(Cl O4), 4(C3 H8 O)'
_chemical_formula_sum 'C80 H128 Cl2 Fe N18 Na2 O28 S2'
_chemical_formula_weight 2026.85
_chemical_name_common trans-(Fe(ii)(NCS)2(DCrCr5)2(Na)2)(ClO4)2.4CH3CH2CH2OH
_chemical_name_systematic
;
trans-[Fe(II)(NCS)2(DCrCr5)2(Na)2](ClO4)2.4CH3CH2CH2OH
;
_space_group_IT_number 2
_symmetry_cell_setting triclinic
_symmetry_space_group_name_Hall '-P 1'
_symmetry_space_group_name_H-M 'P -1'
_atom_sites_solution_hydrogens geom
_atom_sites_solution_primary direct
_atom_sites_solution_secondary difmap
_audit_creation_method SHELXL-97
_cell_angle_alpha 76.909(2)
_cell_angle_beta 87.406(2)
_cell_angle_gamma 65.031(2)
_cell_formula_units_Z 1
_cell_length_a 12.2574(7)
_cell_length_b 13.2322(8)
_cell_length_c 16.4992(10)
_cell_measurement_reflns_used 15330
_cell_measurement_temperature 123(1)
_cell_measurement_theta_max 25.00
_cell_measurement_theta_min 3.22
_cell_volume 2359.0(2)
_computing_cell_refinement 'Bruker SMART (Bruker)'
_computing_data_collection 'Bruker SMART (Bruker)'
_computing_data_reduction 'Bruker SAINT (Bruker)'
_computing_molecular_graphics 'X-Seed (Barbour, 1999)'
_computing_publication_material 'CIFTAB (Sheldrick, 1997)'
_computing_structure_refinement 'SHELXL-97 (Sheldrick, 1997)'
_computing_structure_solution 'SHELXS-97 (Sheldrick, 1990)'
_diffrn_ambient_temperature 123(1)
_diffrn_measured_fraction_theta_full 0.968
_diffrn_measured_fraction_theta_max 0.968
_diffrn_measurement_device_type 'Bruker X8 Apex II CCD'
_diffrn_measurement_method 'phi and omega scans'
_diffrn_radiation_monochromator graphite
_diffrn_radiation_source 'fine-focus sealed tube'
_diffrn_radiation_type MoK\a
_diffrn_radiation_wavelength 0.71073
_diffrn_reflns_av_R_equivalents 0.0496
_diffrn_reflns_av_sigmaI/netI 0.0947
_diffrn_reflns_limit_h_max 14
_diffrn_reflns_limit_h_min -14
_diffrn_reflns_limit_k_max 15
_diffrn_reflns_limit_k_min -14
_diffrn_reflns_limit_l_max 19
_diffrn_reflns_limit_l_min -19
_diffrn_reflns_number 15330
_diffrn_reflns_theta_full 25.00
_diffrn_reflns_theta_max 25.00
_diffrn_reflns_theta_min 3.22
_exptl_absorpt_coefficient_mu 0.356
_exptl_absorpt_correction_T_max 0.9824
_exptl_absorpt_correction_T_min 0.9652
_exptl_absorpt_correction_type multi-scan
_exptl_absorpt_process_details SADABS
_exptl_crystal_colour yellow
_exptl_crystal_density_diffrn 1.427
_exptl_crystal_density_method 'not measured'
_exptl_crystal_description block
_exptl_crystal_F_000 1072
_exptl_crystal_size_max 0.10
_exptl_crystal_size_mid 0.10
_exptl_crystal_size_min 0.05
_refine_diff_density_max 0.508
_refine_diff_density_min -0.480
_refine_diff_density_rms 0.073
_refine_ls_extinction_method none
_refine_ls_goodness_of_fit_ref 1.014
_refine_ls_hydrogen_treatment constr
_refine_ls_matrix_type full
_refine_ls_number_parameters 608
_refine_ls_number_reflns 8052
_refine_ls_number_restraints 2
_refine_ls_restrained_S_all 1.015
_refine_ls_R_factor_all 0.0967
_refine_ls_R_factor_gt 0.0540
_refine_ls_shift/su_max 0.000
_refine_ls_shift/su_mean 0.000
_refine_ls_structure_factor_coef Fsqd
_refine_ls_weighting_details 'calc w=1/[\s^2^(Fo^2^)+(0.2000P)^2^+0.0000P] where P=(Fo^2^+2Fc^2^)/3'
_refine_ls_weighting_scheme calc
_refine_ls_wR_factor_gt 0.1066
_refine_ls_wR_factor_ref 0.1240
_reflns_number_gt 5387
_reflns_number_total 8052
_reflns_threshold_expression >2sigma(I)
_cod_data_source_file c1dt10818b.txt
_cod_data_source_block 1a
_cod_depositor_comments
;
The following automatic conversions were performed:

'_exptl_absorpt_correction_type' value 'Multi-scan' changed to
'multi-scan' according to
/home/saulius/struct/CIF-dictionaries/cif_core.dic dictionary named
'cif_core.dic' version 2.4.1 from 2010-06-29.

Automatic conversion script
Id: cif_fix_values 1715 2011-07-08 13:25:40Z adriana 
;
_cod_original_sg_symbol_H-M P-1
_cod_database_code 7018083

loop_
_symmetry_equiv_pos_as_xyz
'x, y, z'
'-x, -y, -z'

loop_
_atom_site_label
_atom_site_type_symbol
_atom_site_fract_x
_atom_site_fract_y
_atom_site_fract_z
_atom_site_U_iso_or_equiv
_atom_site_adp_type
_atom_site_occupancy
_atom_site_symmetry_multiplicity
_atom_site_calc_flag
_atom_site_refinement_flags
_atom_site_disorder_assembly
_atom_site_disorder_group
Fe1 Fe 0.0000 0.0000 0.5000 0.01194(18) Uani 1 2 d S . .
S1 S -0.16832(9) 0.35544(8) 0.57996(6) 0.0257(2) Uani 1 1 d . . .
O2 O 0.4986(2) 0.26460(19) 0.94098(14) 0.0192(6) Uani 1 1 d . . .
O1 O 0.3579(2) 0.23048(19) 0.82673(14) 0.0197(6) Uani 1 1 d . . .
O6 O -0.6664(2) 0.61850(19) 0.75881(14) 0.0193(6) Uani 1 1 d . . .
O8 O -0.4156(2) 0.28530(19) 0.71626(14) 0.0184(6) Uani 1 1 d . . .
O7 O -0.6430(2) 0.46298(19) 0.66461(14) 0.0178(6) Uani 1 1 d . . .
O5 O -0.4191(2) 0.48618(19) 0.81348(14) 0.0198(6) Uani 1 1 d . . .
O4 O 0.1362(2) 0.4780(2) 0.85121(14) 0.0215(6) Uani 1 1 d . . .
N7 N -0.0360(2) 0.2586(2) 0.78640(17) 0.0163(7) Uani 1 1 d . . .
N4 N -0.0036(2) -0.0920(2) 0.61244(16) 0.0110(6) Uani 1 1 d . . .
O3 O 0.3344(2) 0.4850(2) 0.93767(14) 0.0221(6) Uani 1 1 d . . .
N1 N -0.0755(2) 0.1421(2) 0.53751(16) 0.0144(7) Uani 1 1 d . . .
N5 N 0.1181(2) 0.1449(2) 0.70789(17) 0.0163(7) Uani 1 1 d . . .
N2 N 0.1632(2) -0.0227(2) 0.53676(17) 0.0134(6) Uani 1 1 d . . .
N3 N 0.0980(2) -0.0066(2) 0.67174(16) 0.0129(6) Uani 1 1 d . . .
N6 N -0.0455(2) 0.0963(2) 0.75137(16) 0.0138(6) Uani 1 1 d . . .
C5 C 0.3041(3) -0.0349(3) 0.6399(2) 0.0170(8) Uani 1 1 d . . .
H5 H 0.3195 -0.0324 0.6952 0.020 Uiso 1 1 calc R . .
N8 N 0.1194(3) 0.3062(2) 0.73871(18) 0.0201(7) Uani 1 1 d . . .
N9 N -0.1930(2) 0.2089(2) 0.82308(17) 0.0160(7) Uani 1 1 d . . .
C12 C 0.0558(3) 0.0828(3) 0.7138(2) 0.0134(8) Uani 1 1 d . . .
C34 C -0.2602(3) 0.1419(3) 0.8170(2) 0.0179(8) Uani 1 1 d . . .
H34A H -0.3216 0.1541 0.8593 0.022 Uiso 1 1 calc R . .
H34B H -0.2040 0.0596 0.8304 0.022 Uiso 1 1 calc R . .
C1 C -0.1153(3) 0.2304(3) 0.5553(2) 0.0159(8) Uani 1 1 d . . .
C14 C 0.0649(3) 0.2343(3) 0.7449(2) 0.0165(8) Uani 1 1 d . . .
C2 C 0.2539(3) -0.0442(3) 0.4834(2) 0.0170(8) Uani 1 1 d . . .
H2 H 0.2381 -0.0497 0.4291 0.020 Uiso 1 1 calc R . .
C6 C 0.1910(3) -0.0194(3) 0.6143(2) 0.0148(8) Uani 1 1 d . . .
C26 C -0.2953(3) 0.4242(3) 0.7979(2) 0.0194(8) Uani 1 1 d . . .
H26A H -0.2483 0.4671 0.8049 0.023 Uiso 1 1 calc R . .
H26B H -0.2883 0.4131 0.7402 0.023 Uiso 1 1 calc R . .
C13 C -0.0882(3) 0.1883(3) 0.7859(2) 0.0150(8) Uani 1 1 d . . .
C33 C -0.3221(3) 0.1713(3) 0.7324(2) 0.0177(8) Uani 1 1 d . . .
H33A H -0.2627 0.1651 0.6890 0.021 Uiso 1 1 calc R . .
H33B H -0.3570 0.1166 0.7305 0.021 Uiso 1 1 calc R . .
C7 C 0.0404(3) -0.0816(3) 0.6815(2) 0.0128(8) Uani 1 1 d . . .
C9 C -0.0145(3) -0.2201(3) 0.7687(2) 0.0193(8) Uani 1 1 d . . .
H9 H -0.0211 -0.2616 0.8224 0.023 Uiso 1 1 calc R . .
C11 C -0.0483(3) -0.1714(3) 0.6217(2) 0.0157(8) Uani 1 1 d . . .
H11 H -0.0748 -0.1838 0.5732 0.019 Uiso 1 1 calc R . .
C31 C -0.5435(3) 0.4466(3) 0.6131(2) 0.0206(9) Uani 1 1 d . . .
H31A H -0.5002 0.4908 0.6245 0.025 Uiso 1 1 calc R . .
H31B H -0.5721 0.4735 0.5537 0.025 Uiso 1 1 calc R . .
C16 C 0.3402(3) 0.1873(3) 0.7584(2) 0.0208(9) Uani 1 1 d . . .
H16A H 0.3236 0.1193 0.7800 0.025 Uiso 1 1 calc R . .
H16B H 0.4144 0.1636 0.7271 0.025 Uiso 1 1 calc R . .
C10 C -0.0570(3) -0.2350(3) 0.6981(2) 0.0198(8) Uani 1 1 d . . .
H10 H -0.0915 -0.2881 0.7023 0.024 Uiso 1 1 calc R . .
C30 C -0.7359(3) 0.5782(3) 0.6454(2) 0.0210(9) Uani 1 1 d . . .
H30A H -0.8092 0.5798 0.6739 0.025 Uiso 1 1 calc R . .
H30B H -0.7562 0.6029 0.5846 0.025 Uiso 1 1 calc R . .
C8 C 0.0372(3) -0.1449(3) 0.7606(2) 0.0167(8) Uani 1 1 d . . .
H8 H 0.0704 -0.1361 0.8081 0.020 Uiso 1 1 calc R . .
C21 C 0.2097(3) 0.5622(3) 0.9357(2) 0.0209(9) Uani 1 1 d . . .
H21A H 0.1917 0.6278 0.8873 0.025 Uiso 1 1 calc R . .
H21B H 0.1947 0.5924 0.9868 0.025 Uiso 1 1 calc R . .
C32 C -0.4610(3) 0.3216(3) 0.6318(2) 0.0212(9) Uani 1 1 d . . .
H32A H -0.5053 0.2775 0.6221 0.025 Uiso 1 1 calc R . .
H32B H -0.3932 0.3074 0.5944 0.025 Uiso 1 1 calc R . .
C25 C -0.2474(3) 0.3083(3) 0.8603(2) 0.0202(9) Uani 1 1 d . . .
H25A H -0.1865 0.3056 0.8992 0.024 Uiso 1 1 calc R . .
H25B H -0.3147 0.3025 0.8935 0.024 Uiso 1 1 calc R . .
C4 C 0.3936(3) -0.0540(3) 0.5846(2) 0.0207(9) Uani 1 1 d . . .
H4 H 0.4716 -0.0641 0.6006 0.025 Uiso 1 1 calc R . .
C29 C -0.6980(3) 0.6600(3) 0.6718(2) 0.0220(9) Uani 1 1 d . . .
H29A H -0.6281 0.6637 0.6410 0.026 Uiso 1 1 calc R . .
H29B H -0.7650 0.7377 0.6606 0.026 Uiso 1 1 calc R . .
C3 C 0.3675(3) -0.0584(3) 0.5045(2) 0.0229(9) Uani 1 1 d . . .
H3 H 0.4277 -0.0711 0.4648 0.028 Uiso 1 1 calc R . .
C22 C 0.1268(3) 0.5083(3) 0.9299(2) 0.0222(9) Uani 1 1 d . . .
H22A H 0.1479 0.4389 0.9755 0.027 Uiso 1 1 calc R . .
H22B H 0.0429 0.5624 0.9357 0.027 Uiso 1 1 calc R . .
C27 C -0.4627(3) 0.6038(3) 0.7712(2) 0.0211(9) Uani 1 1 d . . .
H27A H -0.4545 0.6105 0.7105 0.025 Uiso 1 1 calc R . .
H27B H -0.4154 0.6393 0.7910 0.025 Uiso 1 1 calc R . .
C28 C -0.5933(3) 0.6635(3) 0.7890(2) 0.0218(9) Uani 1 1 d . . .
H28A H -0.6002 0.6555 0.8499 0.026 Uiso 1 1 calc R . .
H28B H -0.6235 0.7462 0.7626 0.026 Uiso 1 1 calc R . .
C15 C 0.2364(3) 0.2782(3) 0.7013(2) 0.0230(9) Uani 1 1 d . . .
H15A H 0.2501 0.3485 0.6850 0.028 Uiso 1 1 calc R . .
H15B H 0.2341 0.2520 0.6500 0.028 Uiso 1 1 calc R . .
C24 C 0.0477(3) 0.4214(3) 0.7522(2) 0.0249(9) Uani 1 1 d . . .
H24A H -0.0372 0.4451 0.7340 0.030 Uiso 1 1 calc R . .
H24B H 0.0762 0.4748 0.7157 0.030 Uiso 1 1 calc R . .
C23 C 0.0503(4) 0.4354(3) 0.8406(2) 0.0272(9) Uani 1 1 d . . .
H23A H -0.0306 0.4891 0.8528 0.033 Uiso 1 1 calc R . .
H23B H 0.0715 0.3605 0.8802 0.033 Uiso 1 1 calc R . .
Na1 Na 0.40703(14) 0.40478(12) 0.81224(8) 0.0261(4) Uani 1 1 d . . .
Cl1 Cl 0.36387(8) 0.14247(8) 0.20833(6) 0.0244(2) Uani 1 1 d . . .
O11 O 0.2829(2) 0.2620(2) 0.19475(18) 0.0366(7) Uani 1 1 d . . .
O9 O 0.3234(2) 0.0916(2) 0.15368(16) 0.0328(7) Uani 1 1 d . . .
O10 O 0.3639(3) 0.0852(2) 0.29336(16) 0.0418(8) Uani 1 1 d . . .
O12 O 0.4843(2) 0.1300(2) 0.18940(17) 0.0376(7) Uani 1 1 d . . .
C19 C 0.5003(3) 0.3189(3) 1.0065(2) 0.0218(9) Uani 1 1 d . . .
H19A H 0.5576 0.3546 0.9940 0.026 Uiso 1 1 calc R . .
H19B H 0.5294 0.2602 1.0594 0.026 Uiso 1 1 calc R . .
C17 C 0.4398(3) 0.1404(3) 0.8893(2) 0.0219(9) Uani 1 1 d . . .
H17A H 0.5212 0.1090 0.8676 0.026 Uiso 1 1 calc R . .
H17B H 0.4133 0.0779 0.9055 0.026 Uiso 1 1 calc R . .
C18 C 0.4436(3) 0.1867(3) 0.9634(2) 0.0239(9) Uani 1 1 d . . .
H18A H 0.3609 0.2268 0.9807 0.029 Uiso 1 1 calc R . .
H18B H 0.4908 0.1232 1.0106 0.029 Uiso 1 1 calc R . .
C20 C 0.3774(3) 0.4096(3) 1.0173(2) 0.0237(9) Uani 1 1 d . . .
H20A H 0.3218 0.3739 1.0378 0.028 Uiso 1 1 calc R . .
H20B H 0.3835 0.4520 1.0579 0.028 Uiso 1 1 calc R . .
O13 O 0.1147(3) 0.2304(2) 0.03802(18) 0.0451(8) Uani 1 1 d . . .
H13 H 0.1699 0.1993 0.0760 0.054 Uiso 1 1 calc R . .
C37 C 0.0901(4) 0.1450(4) 0.0145(3) 0.0381(11) Uani 1 1 d . . .
H37A H 0.0151 0.1825 -0.0217 0.046 Uiso 1 1 calc R . .
H37B H 0.0765 0.0959 0.0651 0.046 Uiso 1 1 calc R . .
C36 C 0.1906(3) 0.0709(3) -0.0310(2) 0.0327(10) Uani 1 1 d . . .
H36A H 0.2661 0.0354 0.0047 0.039 Uiso 1 1 calc R . .
H36B H 0.2025 0.1199 -0.0823 0.039 Uiso 1 1 calc R . .
C35 C 0.1674(4) -0.0233(4) -0.0545(3) 0.0517(13) Uani 1 1 d . . .
H35A H 0.1601 -0.0750 -0.0038 0.078 Uiso 1 1 calc R . .
H35B H 0.2346 -0.0666 -0.0853 0.078 Uiso 1 1 calc R . .
H35C H 0.0925 0.0109 -0.0895 0.078 Uiso 1 1 calc R . .
C39 C 0.2302(4) 0.3453(4) 0.4165(3) 0.0452(12) Uani 1 1 d . A .
H39A H 0.2421 0.2827 0.3888 0.054 Uiso 1 1 calc R . .
H39B H 0.2149 0.4154 0.3727 0.054 Uiso 1 1 calc R . .
C38 C 0.3418(4) 0.3142(4) 0.4681(3) 0.0513(13) Uani 1 1 d . . .
H38A H 0.3290 0.3748 0.4972 0.077 Uiso 1 1 calc R . .
H38B H 0.4092 0.3056 0.4318 0.077 Uiso 1 1 calc R . .
H38C H 0.3603 0.2419 0.5089 0.077 Uiso 1 1 calc R . .
C40 C 0.1229(4) 0.3656(3) 0.4690(3) 0.0526(14) Uani 1 1 d D . .
O14A O 0.1430(4) 0.2559(4) 0.5199(3) 0.0465(11) Uani 0.65 1 d PD A 1
O14B O 0.0051(5) 0.3997(7) 0.4332(5) 0.0465(11) Uani 0.35 1 d PD A 2

loop_
_atom_site_aniso_label
_atom_site_aniso_U_11
_atom_site_aniso_U_22
_atom_site_aniso_U_33
_atom_site_aniso_U_23
_atom_site_aniso_U_13
_atom_site_aniso_U_12
Fe1 0.0122(4) 0.0101(4) 0.0130(4) -0.0039(3) 0.0009(3) -0.0036(3)
S1 0.0367(6) 0.0139(5) 0.0211(5) -0.0077(4) -0.0018(4) -0.0035(4)
O2 0.0231(13) 0.0198(14) 0.0182(14) -0.0068(11) 0.0021(10) -0.0113(11)
O1 0.0225(13) 0.0164(14) 0.0194(14) -0.0043(11) -0.0033(10) -0.0070(11)
O6 0.0230(13) 0.0187(14) 0.0159(14) -0.0025(11) -0.0023(10) -0.0091(11)
O8 0.0212(13) 0.0168(13) 0.0145(13) -0.0064(11) -0.0018(10) -0.0037(11)
O7 0.0189(13) 0.0147(13) 0.0176(14) -0.0015(11) -0.0004(10) -0.0061(10)
O5 0.0193(13) 0.0145(13) 0.0229(14) -0.0046(11) 0.0027(10) -0.0046(11)
O4 0.0282(14) 0.0226(14) 0.0195(14) -0.0112(11) 0.0050(11) -0.0135(12)
N7 0.0172(15) 0.0166(17) 0.0159(17) -0.0060(13) -0.0007(12) -0.0066(13)
N4 0.0101(14) 0.0095(15) 0.0153(16) -0.0044(12) 0.0008(11) -0.0051(12)
O3 0.0251(14) 0.0232(15) 0.0134(14) -0.0019(11) 0.0004(11) -0.0070(11)
N1 0.0132(15) 0.0145(17) 0.0146(17) -0.0044(13) -0.0004(12) -0.0043(13)
N5 0.0169(15) 0.0158(16) 0.0179(17) -0.0064(13) 0.0006(12) -0.0071(13)
N2 0.0132(14) 0.0091(15) 0.0162(16) -0.0040(12) 0.0000(12) -0.0024(12)
N3 0.0148(14) 0.0133(16) 0.0121(16) -0.0050(12) 0.0009(12) -0.0062(12)
N6 0.0141(15) 0.0147(16) 0.0123(16) -0.0044(13) 0.0008(12) -0.0050(12)
C5 0.0178(18) 0.017(2) 0.018(2) -0.0059(16) 0.0032(15) -0.0079(15)
N8 0.0245(17) 0.0185(17) 0.0199(18) -0.0044(13) 0.0006(13) -0.0116(14)
N9 0.0157(15) 0.0162(16) 0.0162(17) -0.0063(13) 0.0020(12) -0.0058(13)
C12 0.0162(18) 0.0110(18) 0.0106(18) -0.0006(14) -0.0033(14) -0.0042(15)
C34 0.0156(18) 0.018(2) 0.016(2) -0.0035(16) 0.0035(15) -0.0043(16)
C1 0.0165(18) 0.018(2) 0.0081(19) 0.0003(16) -0.0007(14) -0.0040(16)
C14 0.0205(19) 0.015(2) 0.0125(19) 0.0007(15) -0.0067(15) -0.0072(16)
C2 0.0172(18) 0.0155(19) 0.019(2) -0.0065(16) 0.0050(15) -0.0066(15)
C6 0.0149(17) 0.0076(18) 0.019(2) -0.0018(15) 0.0003(15) -0.0028(14)
C26 0.0174(18) 0.0134(19) 0.023(2) -0.0054(16) 0.0015(15) -0.0018(15)
C13 0.0152(18) 0.0121(19) 0.0127(19) 0.0002(15) -0.0027(14) -0.0021(15)
C33 0.0159(18) 0.016(2) 0.020(2) -0.0062(16) 0.0015(15) -0.0052(15)
C7 0.0112(17) 0.0083(18) 0.017(2) -0.0044(15) 0.0002(14) -0.0018(14)
C9 0.0229(19) 0.018(2) 0.014(2) -0.0008(16) 0.0046(15) -0.0073(16)
C11 0.0140(17) 0.0149(19) 0.019(2) -0.0070(16) 0.0031(14) -0.0055(15)
C31 0.024(2) 0.022(2) 0.015(2) -0.0038(16) 0.0033(16) -0.0098(17)
C16 0.0225(19) 0.024(2) 0.023(2) -0.0148(17) 0.0056(16) -0.0118(17)
C10 0.0178(19) 0.015(2) 0.028(2) -0.0051(17) 0.0038(16) -0.0079(16)
C30 0.0157(18) 0.021(2) 0.020(2) -0.0013(16) -0.0036(15) -0.0031(16)
C8 0.0162(18) 0.017(2) 0.015(2) -0.0053(16) -0.0007(14) -0.0041(15)
C21 0.0212(19) 0.018(2) 0.022(2) -0.0088(16) 0.0022(16) -0.0049(16)
C32 0.0230(19) 0.026(2) 0.014(2) -0.0070(16) 0.0001(15) -0.0081(17)
C25 0.0206(19) 0.016(2) 0.017(2) -0.0053(16) 0.0031(15) -0.0007(16)
C4 0.0134(18) 0.017(2) 0.033(2) -0.0053(17) -0.0035(16) -0.0067(15)
C29 0.0218(19) 0.015(2) 0.022(2) -0.0022(16) -0.0013(16) -0.0020(16)
C3 0.0196(19) 0.023(2) 0.026(2) -0.0087(17) 0.0071(16) -0.0081(17)
C22 0.024(2) 0.022(2) 0.019(2) -0.0101(17) 0.0044(16) -0.0071(17)
C27 0.025(2) 0.015(2) 0.021(2) -0.0038(16) -0.0018(16) -0.0062(16)
C28 0.024(2) 0.017(2) 0.024(2) -0.0099(16) -0.0024(16) -0.0051(16)
C15 0.031(2) 0.027(2) 0.017(2) -0.0040(17) -0.0007(16) -0.0186(18)
C24 0.034(2) 0.014(2) 0.026(2) -0.0028(17) -0.0018(17) -0.0103(17)
C23 0.036(2) 0.027(2) 0.030(2) -0.0118(19) 0.0065(18) -0.0215(19)
Na1 0.0419(9) 0.0198(8) 0.0150(8) -0.0026(6) -0.0036(6) -0.0116(7)
Cl1 0.0270(5) 0.0245(5) 0.0251(5) -0.0072(4) 0.0022(4) -0.0135(4)
O11 0.0354(17) 0.0209(16) 0.055(2) -0.0128(14) 0.0061(14) -0.0120(13)
O9 0.0401(17) 0.0291(16) 0.0347(17) -0.0149(13) -0.0055(13) -0.0153(13)
O10 0.055(2) 0.055(2) 0.0201(16) 0.0014(14) -0.0009(14) -0.0324(16)
O12 0.0274(15) 0.0450(19) 0.0432(19) -0.0082(15) 0.0035(13) -0.0190(14)
C19 0.025(2) 0.027(2) 0.016(2) -0.0068(17) -0.0007(16) -0.0126(17)
C17 0.0187(19) 0.015(2) 0.032(2) -0.0039(17) 0.0015(16) -0.0076(16)
C18 0.026(2) 0.025(2) 0.021(2) 0.0025(17) -0.0041(16) -0.0132(17)
C20 0.031(2) 0.028(2) 0.010(2) -0.0041(17) 0.0013(16) -0.0114(18)
O13 0.052(2) 0.0362(19) 0.0305(19) -0.0068(14) -0.0067(14) -0.0027(16)
C37 0.025(2) 0.046(3) 0.028(3) 0.006(2) -0.0027(18) -0.007(2)
C36 0.029(2) 0.037(3) 0.024(2) -0.0012(19) -0.0008(18) -0.009(2)
C35 0.061(3) 0.043(3) 0.044(3) 0.001(2) -0.021(2) -0.019(3)
C39 0.053(3) 0.044(3) 0.042(3) -0.008(2) -0.008(2) -0.023(2)
C38 0.033(3) 0.053(3) 0.060(3) -0.010(3) -0.002(2) -0.011(2)
C40 0.031(3) 0.055(3) 0.075(4) -0.022(3) 0.002(2) -0.018(2)
O14A 0.061(3) 0.070(3) 0.029(2) -0.007(2) -0.003(2) -0.050(2)
O14B 0.061(3) 0.070(3) 0.029(2) -0.007(2) -0.003(2) -0.050(2)

loop_
_atom_type_symbol
_atom_type_description
_atom_type_scat_dispersion_real
_atom_type_scat_dispersion_imag
_atom_type_scat_source
C C 0.0033 0.0016 'International Tables Vol C Tables 4.2.6.8 and 6.1.1.4'
H H 0.0000 0.0000 'International Tables Vol C Tables 4.2.6.8 and 6.1.1.4'
N N 0.0061 0.0033 'International Tables Vol C Tables 4.2.6.8 and 6.1.1.4'
O O 0.0106 0.0060 'International Tables Vol C Tables 4.2.6.8 and 6.1.1.4'
Na Na 0.0362 0.0249 'International Tables Vol C Tables 4.2.6.8 and 6.1.1.4'
S S 0.1246 0.1234 'International Tables Vol C Tables 4.2.6.8 and 6.1.1.4'
Fe Fe 0.3463 0.8444 'International Tables Vol C Tables 4.2.6.8 and 6.1.1.4'
Cl Cl 0.1484 0.1585 'International Tables Vol C Tables 4.2.6.8 and 6.1.1.4'

loop_
_geom_angle_atom_site_label_1
_geom_angle_atom_site_label_2
_geom_angle_atom_site_label_3
_geom_angle
_geom_angle_site_symmetry_1
_geom_angle_site_symmetry_3
N1 Fe1 N1 180.00(14) 2_556 .
N1 Fe1 N4 88.24(11) 2_556 .
N1 Fe1 N4 91.76(11) . .
N1 Fe1 N4 91.76(11) 2_556 2_556
N1 Fe1 N4 88.24(11) . 2_556
N4 Fe1 N4 180.0 . 2_556
N1 Fe1 N2 91.30(11) 2_556 2_556
N1 Fe1 N2 88.70(11) . 2_556
N4 Fe1 N2 93.68(11) . 2_556
N4 Fe1 N2 86.32(11) 2_556 2_556
N1 Fe1 N2 88.70(11) 2_556 .
N1 Fe1 N2 91.30(11) . .
N4 Fe1 N2 86.32(11) . .
N4 Fe1 N2 93.68(11) 2_556 .
N2 Fe1 N2 180.0 2_556 .
C18 O2 C19 112.8(3) . .
C18 O2 Na1 111.7(2) . .
C19 O2 Na1 111.2(2) . .
C17 O1 C16 110.8(3) . .
C17 O1 Na1 107.4(2) . .
C16 O1 Na1 125.0(2) . .
C29 O6 C28 114.0(3) . .
C29 O6 Na1 115.4(2) . 1_455
C28 O6 Na1 113.36(19) . 1_455
C32 O8 C33 110.7(2) . .
C32 O8 Na1 108.99(18) . 1_455
C33 O8 Na1 132.93(19) . 1_455
C31 O7 C30 113.4(2) . .
C31 O7 Na1 115.4(2) . 1_455
C30 O7 Na1 108.82(19) . 1_455
C27 O5 C26 110.9(2) . .
C27 O5 Na1 111.55(19) . 1_455
C26 O5 Na1 123.9(2) . 1_455
C23 O4 C22 110.9(3) . .
C13 N7 C14 113.8(3) . .
C7 N4 C11 117.1(3) . .
C7 N4 Fe1 122.5(2) . .
C11 N4 Fe1 120.3(2) . .
C20 O3 C21 112.4(3) . .
C20 O3 Na1 117.6(2) . .
C21 O3 Na1 117.2(2) . .
C1 N1 Fe1 174.5(3) . .
C12 N5 C14 112.3(3) . .
C6 N2 C2 116.5(3) . .
C6 N2 Fe1 123.3(2) . .
C2 N2 Fe1 120.2(2) . .
C12 N3 C7 119.1(3) . .
C12 N3 C6 122.1(3) . .
C7 N3 C6 118.6(3) . .
C12 N6 C13 112.8(3) . .
C4 C5 C6 119.2(3) . .
C4 C5 H5 120.4 . .
C6 C5 H5 120.4 . .
C14 N8 C24 118.2(3) . .
C14 N8 C15 119.8(3) . .
C24 N8 C15 120.6(3) . .
C13 N9 C34 120.3(3) . .
C13 N9 C25 119.5(3) . .
C34 N9 C25 119.7(3) . .
N6 C12 N5 128.7(3) . .
N6 C12 N3 114.4(3) . .
N5 C12 N3 116.8(3) . .
N9 C34 C33 114.0(3) . .
N9 C34 H34A 108.8 . .
C33 C34 H34A 108.8 . .
N9 C34 H34B 108.8 . .
C33 C34 H34B 108.8 . .
H34A C34 H34B 107.7 . .
N1 C1 S1 178.6(3) . .
N7 C14 N5 126.2(3) . .
N7 C14 N8 117.1(3) . .
N5 C14 N8 116.6(3) . .
N2 C2 C3 122.9(3) . .
N2 C2 H2 118.5 . .
C3 C2 H2 118.5 . .
N2 C6 C5 123.4(3) . .
N2 C6 N3 115.8(3) . .
C5 C6 N3 120.6(3) . .
O5 C26 C25 107.5(3) . .
O5 C26 H26A 110.2 . .
C25 C26 H26A 110.2 . .
O5 C26 H26B 110.2 . .
C25 C26 H26B 110.2 . .
H26A C26 H26B 108.5 . .
N7 C13 N9 118.1(3) . .
N7 C13 N6 126.1(3) . .
N9 C13 N6 115.8(3) . .
O8 C33 C34 110.0(3) . .
O8 C33 H33A 109.7 . .
C34 C33 H33A 109.7 . .
O8 C33 H33B 109.7 . .
C34 C33 H33B 109.7 . .
H33A C33 H33B 108.2 . .
N4 C7 C8 122.9(3) . .
N4 C7 N3 117.7(3) . .
C8 C7 N3 119.3(3) . .
C8 C9 C10 119.3(3) . .
C8 C9 H9 120.3 . .
C10 C9 H9 120.3 . .
N4 C11 C10 123.1(3) . .
N4 C11 H11 118.5 . .
C10 C11 H11 118.5 . .
O7 C31 C32 108.3(3) . .
O7 C31 H31A 110.0 . .
C32 C31 H31A 110.0 . .
O7 C31 H31B 110.0 . .
C32 C31 H31B 110.0 . .
H31A C31 H31B 108.4 . .
O1 C16 C15 110.0(3) . .
O1 C16 H16A 109.7 . .
C15 C16 H16A 109.7 . .
O1 C16 H16B 109.7 . .
C15 C16 H16B 109.7 . .
H16A C16 H16B 108.2 . .
C11 C10 C9 118.6(3) . .
C11 C10 H10 120.7 . .
C9 C10 H10 120.7 . .
O7 C30 C29 112.0(3) . .
O7 C30 H30A 109.2 . .
C29 C30 H30A 109.2 . .
O7 C30 H30B 109.2 . .
C29 C30 H30B 109.2 . .
H30A C30 H30B 107.9 . .
C9 C8 C7 118.8(3) . .
C9 C8 H8 120.6 . .
C7 C8 H8 120.6 . .
O3 C21 C22 113.3(3) . .
O3 C21 H21A 108.9 . .
C22 C21 H21A 108.9 . .
O3 C21 H21B 108.9 . .
C22 C21 H21B 108.9 . .
H21A C21 H21B 107.7 . .
O8 C32 C31 109.4(3) . .
O8 C32 H32A 109.8 . .
C31 C32 H32A 109.8 . .
O8 C32 H32B 109.8 . .
C31 C32 H32B 109.8 . .
H32A C32 H32B 108.2 . .
N9 C25 C26 114.8(3) . .
N9 C25 H25A 108.6 . .
C26 C25 H25A 108.6 . .
N9 C25 H25B 108.6 . .
C26 C25 H25B 108.6 . .
H25A C25 H25B 107.5 . .
C5 C4 C3 118.6(3) . .
C5 C4 H4 120.7 . .
C3 C4 H4 120.7 . .
O6 C29 C30 106.8(3) . .
O6 C29 H29A 110.4 . .
C30 C29 H29A 110.4 . .
O6 C29 H29B 110.4 . .
C30 C29 H29B 110.4 . .
H29A C29 H29B 108.6 . .
C2 C3 C4 119.4(3) . .
C2 C3 H3 120.3 . .
C4 C3 H3 120.3 . .
O4 C22 C21 109.5(3) . .
O4 C22 H22A 109.8 . .
C21 C22 H22A 109.8 . .
O4 C22 H22B 109.8 . .
C21 C22 H22B 109.8 . .
H22A C22 H22B 108.2 . .
O5 C27 C28 108.3(3) . .
O5 C27 H27A 110.0 . .
C28 C27 H27A 110.0 . .
O5 C27 H27B 110.0 . .
C28 C27 H27B 110.0 . .
H27A C27 H27B 108.4 . .
O6 C28 C27 112.3(3) . .
O6 C28 H28A 109.1 . .
C27 C28 H28A 109.1 . .
O6 C28 H28B 109.1 . .
C27 C28 H28B 109.1 . .
H28A C28 H28B 107.9 . .
N8 C15 C16 113.5(3) . .
N8 C15 H15A 108.9 . .
C16 C15 H15A 108.9 . .
N8 C15 H15B 108.9 . .
C16 C15 H15B 108.9 . .
H15A C15 H15B 107.7 . .
N8 C24 C23 116.3(3) . .
N8 C24 H24A 108.2 . .
C23 C24 H24A 108.2 . .
N8 C24 H24B 108.2 . .
C23 C24 H24B 108.2 . .
H24A C24 H24B 107.4 . .
O4 C23 C24 110.3(3) . .
O4 C23 H23A 109.6 . .
C24 C23 H23A 109.6 . .
O4 C23 H23B 109.6 . .
C24 C23 H23B 109.6 . .
H23A C23 H23B 108.1 . .
O7 Na1 O2 153.74(10) 1_655 .
O7 Na1 O3 137.47(9) 1_655 .
O2 Na1 O3 67.79(8) . .
O7 Na1 O6 68.14(8) 1_655 1_655
O2 Na1 O6 137.04(10) . 1_655
O3 Na1 O6 75.52(8) . 1_655
O7 Na1 O1 91.98(9) 1_655 .
O2 Na1 O1 69.08(8) . .
O3 Na1 O1 107.27(9) . .
O6 Na1 O1 146.13(10) 1_655 .
O7 Na1 O5 98.10(9) 1_655 1_655
O2 Na1 O5 90.05(9) . 1_655
O3 Na1 O5 85.45(9) . 1_655
O6 Na1 O5 64.95(8) 1_655 1_655
O1 Na1 O5 147.86(9) . 1_655
O7 Na1 O8 64.90(8) 1_655 1_655
O2 Na1 O8 93.50(8) . 1_655
O3 Na1 O8 153.41(10) . 1_655
O6 Na1 O8 111.46(9) 1_655 1_655
O1 Na1 O8 81.51(8) . 1_655
O5 Na1 O8 75.48(8) 1_655 1_655
O10 Cl1 O11 110.35(17) . .
O10 Cl1 O12 109.46(17) . .
O11 Cl1 O12 109.87(16) . .
O10 Cl1 O9 109.21(17) . .
O11 Cl1 O9 108.50(17) . .
O12 Cl1 O9 109.42(17) . .
O2 C19 C20 112.4(3) . .
O2 C19 H19A 109.1 . .
C20 C19 H19A 109.1 . .
O2 C19 H19B 109.1 . .
C20 C19 H19B 109.1 . .
H19A C19 H19B 107.9 . .
O1 C17 C18 108.8(3) . .
O1 C17 H17A 109.9 . .
C18 C17 H17A 109.9 . .
O1 C17 H17B 109.9 . .
C18 C17 H17B 109.9 . .
H17A C17 H17B 108.3 . .
O2 C18 C17 108.4(3) . .
O2 C18 H18A 110.0 . .
C17 C18 H18A 110.0 . .
O2 C18 H18B 110.0 . .
C17 C18 H18B 110.0 . .
H18A C18 H18B 108.4 . .
O3 C20 C19 106.9(3) . .
O3 C20 H20A 110.3 . .
C19 C20 H20A 110.3 . .
O3 C20 H20B 110.3 . .
C19 C20 H20B 110.3 . .
H20A C20 H20B 108.6 . .
C37 O13 H13 109.5 . .
O13 C37 C36 112.9(4) . .
O13 C37 H37A 109.0 . .
C36 C37 H37A 109.0 . .
O13 C37 H37B 109.0 . .
C36 C37 H37B 109.0 . .
H37A C37 H37B 107.8 . .
C37 C36 C35 113.6(4) . .
C37 C36 H36A 108.8 . .
C35 C36 H36A 108.8 . .
C37 C36 H36B 108.8 . .
C35 C36 H36B 108.8 . .
H36A C36 H36B 107.7 . .
C36 C35 H35A 109.5 . .
C36 C35 H35B 109.5 . .
H35A C35 H35B 109.5 . .
C36 C35 H35C 109.5 . .
H35A C35 H35C 109.5 . .
H35B C35 H35C 109.5 . .
C38 C39 C40 111.3(4) . .
C38 C39 H39A 109.4 . .
C40 C39 H39A 109.4 . .
C38 C39 H39B 109.4 . .
C40 C39 H39B 109.4 . .
H39A C39 H39B 108.0 . .
C39 C38 H38A 109.5 . .
C39 C38 H38B 109.5 . .
H38A C38 H38B 109.5 . .
C39 C38 H38C 109.5 . .
H38A C38 H38C 109.5 . .
H38B C38 H38C 109.5 . .
O14A C40 O14B 100.1(5) . .
O14A C40 C39 105.5(4) . .
O14B C40 C39 121.6(5) . .

loop_
_geom_bond_atom_site_label_1
_geom_bond_atom_site_label_2
_geom_bond_distance
_geom_bond_site_symmetry_2
Fe1 N1 1.945(3) 2_556
Fe1 N1 1.945(3) .
Fe1 N4 1.985(3) .
Fe1 N4 1.985(3) 2_556
Fe1 N2 1.995(3) 2_556
Fe1 N2 1.995(3) .
S1 C1 1.642(4) .
O2 C18 1.430(4) .
O2 C19 1.433(4) .
O2 Na1 2.426(3) .
O1 C17 1.421(4) .
O1 C16 1.437(4) .
O1 Na1 2.578(3) .
O6 C29 1.423(4) .
O6 C28 1.425(4) .
O6 Na1 2.526(3) 1_455
O8 C32 1.422(4) .
O8 C33 1.430(4) .
O8 Na1 2.767(3) 1_455
O7 C31 1.422(4) .
O7 C30 1.438(4) .
O7 Na1 2.406(3) 1_455
O5 C27 1.426(4) .
O5 C26 1.433(4) .
O5 Na1 2.766(3) 1_455
O4 C23 1.421(4) .
O4 C22 1.429(4) .
N7 C13 1.335(4) .
N7 C14 1.338(4) .
N4 C7 1.340(4) .
N4 C11 1.355(4) .
O3 C20 1.422(4) .
O3 C21 1.433(4) .
O3 Na1 2.496(3) .
N1 C1 1.162(4) .
N5 C12 1.324(4) .
N5 C14 1.356(4) .
N2 C6 1.353(4) .
N2 C2 1.360(4) .
N3 C12 1.404(4) .
N3 C7 1.421(4) .
N3 C6 1.428(4) .
N6 C12 1.323(4) .
N6 C13 1.352(4) .
C5 C4 1.370(5) .
C5 C6 1.384(5) .
C5 H5 0.9500 .
N8 C14 1.359(4) .
N8 C24 1.467(4) .
N8 C15 1.466(4) .
N9 C13 1.346(4) .
N9 C34 1.462(4) .
N9 C25 1.463(4) .
C34 C33 1.509(5) .
C34 H34A 0.9900 .
C34 H34B 0.9900 .
C2 C3 1.374(5) .
C2 H2 0.9500 .
C26 C25 1.528(4) .
C26 H26A 0.9900 .
C26 H26B 0.9900 .
C33 H33A 0.9900 .
C33 H33B 0.9900 .
C7 C8 1.391(4) .
C9 C8 1.369(5) .
C9 C10 1.384(5) .
C9 H9 0.9500 .
C11 C10 1.375(5) .
C11 H11 0.9500 .
C31 C32 1.496(5) .
C31 H31A 0.9900 .
C31 H31B 0.9900 .
C16 C15 1.502(5) .
C16 H16A 0.9900 .
C16 H16B 0.9900 .
C10 H10 0.9500 .
C30 C29 1.495(5) .
C30 H30A 0.9900 .
C30 H30B 0.9900 .
C8 H8 0.9500 .
C21 C22 1.484(5) .
C21 H21A 0.9900 .
C21 H21B 0.9900 .
C32 H32A 0.9900 .
C32 H32B 0.9900 .
C25 H25A 0.9900 .
C25 H25B 0.9900 .
C4 C3 1.393(5) .
C4 H4 0.9500 .
C29 H29A 0.9900 .
C29 H29B 0.9900 .
C3 H3 0.9500 .
C22 H22A 0.9900 .
C22 H22B 0.9900 .
C27 C28 1.505(5) .
C27 H27A 0.9900 .
C27 H27B 0.9900 .
C28 H28A 0.9900 .
C28 H28B 0.9900 .
C15 H15A 0.9900 .
C15 H15B 0.9900 .
C24 C23 1.515(5) .
C24 H24A 0.9900 .
C24 H24B 0.9900 .
C23 H23A 0.9900 .
C23 H23B 0.9900 .
Na1 O7 2.406(3) 1_655
Na1 O6 2.526(3) 1_655
Na1 O5 2.766(3) 1_655
Na1 O8 2.767(3) 1_655
Cl1 O10 1.436(3) .
Cl1 O11 1.439(3) .
Cl1 O12 1.443(3) .
Cl1 O9 1.453(3) .
C19 C20 1.512(5) .
C19 H19A 0.9900 .
C19 H19B 0.9900 .
C17 C18 1.496(5) .
C17 H17A 0.9900 .
C17 H17B 0.9900 .
C18 H18A 0.9900 .
C18 H18B 0.9900 .
C20 H20A 0.9900 .
C20 H20B 0.9900 .
O13 C37 1.420(5) .
O13 H13 0.8400 .
C37 C36 1.507(5) .
C37 H37A 0.9900 .
C37 H37B 0.9900 .
C36 C35 1.521(6) .
C36 H36A 0.9900 .
C36 H36B 0.9900 .
C35 H35A 0.9800 .
C35 H35B 0.9800 .
C35 H35C 0.9800 .
C39 C38 1.495(6) .
C39 C40 1.502(6) .
C39 H39A 0.9900 .
C39 H39B 0.9900 .
C38 H38A 0.9800 .
C38 H38B 0.9800 .
C38 H38C 0.9800 .
C40 O14A 1.4281(10) .
C40 O14B 1.4288(10) .

loop_
_geom_hbond_atom_site_label_D
_geom_hbond_atom_site_label_H
_geom_hbond_atom_site_label_A
_geom_hbond_distance_DH
_geom_hbond_distance_HA
_geom_hbond_distance_DA
_geom_hbond_angle_DHA
O13 H13 O9 0.84 2.08 2.906(4) 166.0
